data_4065162
loop_
_publ_author_name
'Seo, Hwimin'
'Snead, David R.'
'Abboud, Khalil A.'
'Hong, Sukwon'

_publ_section_title
;
 Bulky Acyclic Aminooxycarbene Ligands
;
_journal_issue 21
_journal_name_full Organometallics
_journal_page_first 5725
_journal_paper_doi 10.1021/om200602k
_journal_volume 30
_journal_year 2011
_chemical_formula_sum 'C17 H29 Au Cl N O'
_chemical_formula_weight 495.83
_chemical_name_systematic
; 
 ? 
;
_space_group_IT_number 14
_symmetry_cell_setting monoclinic
_symmetry_space_group_name_Hall '-P 2yn'
_symmetry_space_group_name_H-M 'P 1 21/n 1'
_atom_sites_solution_hydrogens geom
_atom_sites_solution_primary direct
_atom_sites_solution_secondary difmap
_audit_creation_method SHELXL-97
_audit_update_record
;
2010-04-22 # Formatted by publCIF
;
_cell_angle_alpha 90.00
_cell_angle_beta 115.382(1)
_cell_angle_gamma 90.00
_cell_formula_units_Z 4
_cell_length_a 11.9824(3)
_cell_length_b 11.9460(3)
_cell_length_c 13.8199(3)
_cell_measurement_reflns_used 666
_cell_measurement_temperature 100(2)
_cell_measurement_theta_max 28.0
_cell_measurement_theta_min 2.0
_cell_volume 1787.25(8)
_computing_cell_refinement 'Bruker APEX2'
_computing_data_collection 'Bruker APEX2 (Bruker, 2008)'
_computing_data_reduction 'Bruker SAINT (Bruker, 2008)'
_computing_molecular_graphics 'Bruker SHELXTL'
_computing_publication_material 'Bruker SHELXTL'
_computing_structure_refinement 'Bruker SHELXTL'
_computing_structure_solution 'Bruker SHELXTL (Bruker, 2008)'
_diffrn_ambient_temperature 100(2)
_diffrn_measured_fraction_theta_full 1.000
_diffrn_measured_fraction_theta_max 1.000
_diffrn_measurement_device_type 'Bruker APEX-II CCD'
_diffrn_measurement_method '\w scans'
_diffrn_radiation_monochromator graphite
_diffrn_radiation_source 'fine-focus sealed tube'
_diffrn_radiation_type MoK\a
_diffrn_radiation_wavelength 0.71073
_diffrn_reflns_av_R_equivalents 0.0259
_diffrn_reflns_av_sigmaI/netI 0.0118
_diffrn_reflns_limit_h_max 15
_diffrn_reflns_limit_h_min -15
_diffrn_reflns_limit_k_max 15
_diffrn_reflns_limit_k_min -15
_diffrn_reflns_limit_l_max 17
_diffrn_reflns_limit_l_min -17
_diffrn_reflns_number 35509
_diffrn_reflns_theta_full 27.50
_diffrn_reflns_theta_max 27.50
_diffrn_reflns_theta_min 1.89
_exptl_absorpt_coefficient_mu 8.380
_exptl_absorpt_correction_T_max 0.2210
_exptl_absorpt_correction_T_min 0.1829
_exptl_absorpt_correction_type numerical
_exptl_absorpt_process_details 'based on measured indexed crystal faces, Bruker SHELXTL  v6.12 (Bruker 2007)'
_exptl_crystal_colour colourless
_exptl_crystal_density_diffrn 1.843
_exptl_crystal_density_method 'not measured'
_exptl_crystal_description plates
_exptl_crystal_F_000 968
_exptl_crystal_size_max 0.31
_exptl_crystal_size_mid 0.30
_exptl_crystal_size_min 0.26
_refine_diff_density_max 0.374
_refine_diff_density_min -1.005
_refine_diff_density_rms 0.099
_refine_ls_extinction_method none
_refine_ls_goodness_of_fit_ref 1.184
_refine_ls_hydrogen_treatment mixed
_refine_ls_matrix_type full
_refine_ls_number_parameters 198
_refine_ls_number_reflns 4099
_refine_ls_number_restraints 0
_refine_ls_restrained_S_all 1.184
_refine_ls_R_factor_all 0.0135
_refine_ls_R_factor_gt 0.0131
_refine_ls_shift/su_max 0.007
_refine_ls_shift/su_mean 0.000
_refine_ls_structure_factor_coef Fsqd
_refine_ls_weighting_details 'calc w=1/[\s^2^(Fo^2^)+(0.0144P)^2^+1.5634P] where P=(Fo^2^+2Fc^2^)/3'
_refine_ls_weighting_scheme calc
_refine_ls_wR_factor_gt 0.0337
_refine_ls_wR_factor_ref 0.0339
_reflns_number_gt 3997
_reflns_number_total 4099
_reflns_threshold_expression I>2\s(I)
_cod_data_source_file om200602k_si_002.cif
_cod_data_source_block 2a
_cod_depositor_comments
;
The following automatic conversions were performed:

'_symmetry_cell_setting' value 'Monoclinic' changed to 'monoclinic'
according to /home/saulius/struct/CIF-dictionaries/cif_core.dic
dictionary named 'cif_core.dic' version 2.4.1 from 2010-06-29.

Automatic conversion script
Id: cif_fix_values 1715 2011-07-08 13:25:40Z adriana 
;
_cod_original_cell_volume 1787.25(7)
_cod_original_sg_symbol_H-M P21/n
_cod_database_code 4065162

loop_
_symmetry_equiv_pos_as_xyz
'x, y, z'
'-x+1/2, y+1/2, -z+1/2'
'-x, -y, -z'
'x-1/2, -y-1/2, z-1/2'

loop_
_atom_site_label
_atom_site_type_symbol
_atom_site_fract_x
_atom_site_fract_y
_atom_site_fract_z
_atom_site_U_iso_or_equiv
_atom_site_adp_type
_atom_site_occupancy
_atom_site_symmetry_multiplicity
_atom_site_calc_flag
_atom_site_refinement_flags
Au1 Au 1.065675(6) 0.120078(5) 0.074962(5) 0.01209(3) Uani 1 1 d .
Cl1 Cl 1.05670(4) 0.22983(4) -0.06414(4) 0.0184(1) Uani 1 1 d .
O1 O 1.01563(12) 0.03959(12) 0.25748(11) 0.0154(3) Uani 1 1 d .
N1 N 1.18904(15) -0.02431(13) 0.26210(13) 0.0132(3) Uani 1 1 d .
C1 C 1.08920(18) 0.03541(15) 0.20778(15) 0.0130(4) Uani 1 1 d .
C2 C 1.28053(18) -0.04430(17) 0.21768(17) 0.0165(4) Uani 1 1 d .
H2A H 1.255(2) -0.006(2) 0.154(2) 0.015(6) Uiso 1 1 d .
C3 C 1.2812(2) -0.16749(19) 0.19019(18) 0.0221(4) Uani 1 1 d .
H3A H 1.1972 -0.1911 0.1423 0.033 Uiso 1 1 calc R
H3B H 1.3114 -0.2121 0.2560 0.033 Uiso 1 1 calc R
H3C H 1.3355 -0.1786 0.1545 0.033 Uiso 1 1 calc R
C4 C 1.4080(2) 0.0000(2) 0.2915(2) 0.0266(5) Uani 1 1 d .
H4A H 1.4020 0.0795 0.3059 0.040 Uiso 1 1 calc R
H4B H 1.4638 -0.0093 0.2570 0.040 Uiso 1 1 calc R
H4C H 1.4402 -0.0418 0.3590 0.040 Uiso 1 1 calc R
C5 C 1.21959(19) -0.07760(17) 0.36870(16) 0.0161(4) Uani 1 1 d .
H5A H 1.290(2) -0.1191(18) 0.384(2) 0.012(6) Uiso 1 1 d .
C6 C 1.1251(2) -0.16425(18) 0.36687(18) 0.0220(4) Uani 1 1 d .
H6A H 1.1117 -0.2191 0.3102 0.033 Uiso 1 1 calc R
H6B H 1.0470 -0.1268 0.3530 0.033 Uiso 1 1 calc R
H6C H 1.1561 -0.2025 0.4362 0.033 Uiso 1 1 calc R
C7 C 1.2473(2) 0.01136(19) 0.45529(17) 0.0244(5) Uani 1 1 d .
H7A H 1.3085 0.0642 0.4526 0.037 Uiso 1 1 calc R
H7B H 1.2800 -0.0247 0.5258 0.037 Uiso 1 1 calc R
H7C H 1.1712 0.0517 0.4431 0.037 Uiso 1 1 calc R
C8 C 0.89428(18) 0.09559(16) 0.21441(16) 0.0137(4) Uani 1 1 d .
C9 C 0.84654(18) 0.06571(17) 0.29775(17) 0.0167(4) Uani 1 1 d .
H9A H 0.9045 0.0941 0.3690 0.020 Uiso 1 1 calc R
H9B H 0.8408 -0.0166 0.3024 0.020 Uiso 1 1 calc R
C10 C 0.7180(2) 0.11876(16) 0.26471(19) 0.0190(4) Uani 1 1 d .
H10A H 0.6860 0.0991 0.3185 0.023 Uiso 1 1 calc R
C11 C 0.62939(19) 0.07453(18) 0.15441(18) 0.0211(4) Uani 1 1 d .
H11A H 0.5467 0.1083 0.1328 0.025 Uiso 1 1 calc R
H11B H 0.6212 -0.0077 0.1577 0.025 Uiso 1 1 calc R
C12 C 0.67873(19) 0.10378(17) 0.07193(18) 0.0182(4) Uani 1 1 d .
H12A H 0.6204 0.0753 -0.0002 0.022 Uiso 1 1 calc R
C13 C 0.80691(18) 0.04964(16) 0.10518(16) 0.0161(4) Uani 1 1 d .
H13A H 0.8005 -0.0327 0.1090 0.019 Uiso 1 1 calc R
H13B H 0.8388 0.0673 0.0517 0.019 Uiso 1 1 calc R
C14 C 0.90760(18) 0.22243(16) 0.21135(16) 0.0149(4) Uani 1 1 d .
H14A H 0.9410 0.2426 0.1594 0.018 Uiso 1 1 calc R
H14B H 0.9654 0.2502 0.2829 0.018 Uiso 1 1 calc R
C15 C 0.77969(19) 0.27579(16) 0.17794(17) 0.0171(4) Uani 1 1 d .
H15A H 0.7868 0.3589 0.1744 0.020 Uiso 1 1 calc R
C16 C 0.69078(19) 0.23151(17) 0.06751(17) 0.0189(4) Uani 1 1 d .
H16A H 0.7222 0.2511 0.0141 0.023 Uiso 1 1 calc R
H16B H 0.6087 0.2668 0.0452 0.023 Uiso 1 1 calc R
C17 C 0.7302(2) 0.24640(17) 0.26033(18) 0.0195(4) Uani 1 1 d .
H17A H 0.6486 0.2820 0.2399 0.023 Uiso 1 1 calc R
H17C H 0.7874 0.2749 0.3318 0.023 Uiso 1 1 calc R

loop_
_atom_site_aniso_label
_atom_site_aniso_U_11
_atom_site_aniso_U_22
_atom_site_aniso_U_33
_atom_site_aniso_U_23
_atom_site_aniso_U_13
_atom_site_aniso_U_12
Au1 0.01115(4) 0.01297(4) 0.01238(5) 0.00107(2) 0.00526(3) 0.00150(2)
Cl1 0.0182(2) 0.0203(2) 0.0156(2) 0.00427(17) 0.00618(19) -0.00120(18)
O1 0.0135(7) 0.0188(7) 0.0158(7) 0.0031(5) 0.0083(6) 0.0044(5)
N1 0.0126(7) 0.0149(7) 0.0128(8) 0.0012(6) 0.0060(6) 0.0010(6)
C1 0.0132(9) 0.0121(8) 0.0137(9) -0.0025(7) 0.0058(7) -0.0005(7)
C2 0.0132(9) 0.021(1) 0.0176(10) 0.0042(8) 0.0088(8) 0.0049(7)
C3 0.0171(10) 0.0269(11) 0.0214(11) -0.0037(8) 0.0074(9) 0.0061(8)
C4 0.0168(10) 0.0289(12) 0.0359(13) -0.0014(10) 0.013(1) -0.0035(9)
C5 0.0146(9) 0.0188(10) 0.0136(9) 0.0033(7) 0.0049(8) 0.0031(8)
C6 0.0197(10) 0.0222(11) 0.0241(11) 0.0077(8) 0.0094(9) 0.0006(8)
C7 0.0265(11) 0.0289(11) 0.0142(10) -0.0026(8) 0.0053(9) 0.0002(9)
C8 0.0114(9) 0.0140(8) 0.0175(10) 0.0013(7) 0.0080(8) 0.0024(7)
C9 0.0166(9) 0.0165(9) 0.0206(10) 0.0041(7) 0.0115(8) 0.0019(7)
C10 0.0172(10) 0.0205(10) 0.0243(11) 0.0062(8) 0.0136(9) 0.0035(7)
C11 0.0134(9) 0.0211(10) 0.0305(12) 0.0039(9) 0.0111(9) -0.0012(8)
C12 0.0126(9) 0.0192(9) 0.0209(10) 0.0004(8) 0.0055(8) 0.0002(7)
C13 0.0159(9) 0.0142(9) 0.019(1) -0.0012(7) 0.0083(8) 0.0003(7)
C14 0.0138(9) 0.0136(9) 0.0203(10) -0.0019(7) 0.0101(8) -0.0008(7)
C15 0.0195(10) 0.0119(8) 0.0249(10) 0.0018(8) 0.0144(9) 0.0031(7)
C16 0.0176(10) 0.0197(10) 0.0222(10) 0.0055(8) 0.0113(9) 0.0056(8)
C17 0.0204(10) 0.0189(10) 0.0250(11) 0.0002(8) 0.0151(9) 0.0034(8)

loop_
_atom_type_symbol
_atom_type_description
_atom_type_scat_dispersion_real
_atom_type_scat_dispersion_imag
_atom_type_scat_source
C C 0.0033 0.0016 'International Tables Vol C Tables 4.2.6.8 and 6.1.1.4'
H H 0.0000 0.0000 'International Tables Vol C Tables 4.2.6.8 and 6.1.1.4'
N N 0.0061 0.0033 'International Tables Vol C Tables 4.2.6.8 and 6.1.1.4'
O O 0.0106 0.0060 'International Tables Vol C Tables 4.2.6.8 and 6.1.1.4'
Cl Cl 0.1484 0.1585 'International Tables Vol C Tables 4.2.6.8 and 6.1.1.4'
Au Au -2.0133 8.8022 'International Tables Vol C Tables 4.2.6.8 and 6.1.1.4'

loop_
_geom_angle_atom_site_label_1
_geom_angle_atom_site_label_2
_geom_angle_atom_site_label_3
_geom_angle
C1 Au1 Cl1 173.45(5)
C1 Au1 H2A 63.9(6)
Cl1 Au1 H2A 114.2(6)
C1 Au1 H5A 25.2(3)
Cl1 Au1 H5A 151.6(3)
H2A Au1 H5A 39.0(6)
C1 O1 C8 124.44(15)
C1 N1 C2 120.12(16)
C1 N1 C5 124.74(16)
C2 N1 C5 115.13(15)
N1 C1 O1 111.53(16)
N1 C1 Au1 122.12(14)
O1 C1 Au1 126.07(14)
N1 C2 C3 110.02(16)
N1 C2 C4 111.90(17)
C3 C2 C4 113.09(17)
N1 C2 H2A 108.5(15)
C3 C2 H2A 106.1(15)
C4 C2 H2A 106.9(15)
C2 C3 H3A 109.5
C2 C3 H3B 109.5
H3A C3 H3B 109.5
C2 C3 H3C 109.5
H3A C3 H3C 109.5
H3B C3 H3C 109.5
C2 C4 H4A 109.5
C2 C4 H4B 109.5
H4A C4 H4B 109.5
C2 C4 H4C 109.5
H4A C4 H4C 109.5
H4B C4 H4C 109.5
N1 C5 C6 113.88(16)
N1 C5 C7 110.74(16)
C6 C5 C7 113.31(18)
N1 C5 H5A 105.7(15)
C6 C5 H5A 103.8(14)
C7 C5 H5A 108.7(15)
C5 C6 H6A 109.5
C5 C6 H6B 109.5
H6A C6 H6B 109.5
C5 C6 H6C 109.5
H6A C6 H6C 109.5
H6B C6 H6C 109.5
C5 C7 H7A 109.5
C5 C7 H7B 109.5
H7A C7 H7B 109.5
C5 C7 H7C 109.5
H7A C7 H7C 109.5
H7B C7 H7C 109.5
O1 C8 C13 112.11(15)
O1 C8 C14 111.40(15)
C13 C8 C14 111.46(16)
O1 C8 C9 102.26(15)
C13 C8 C9 109.97(16)
C14 C8 C9 109.23(16)
C8 C9 C10 109.20(16)
C8 C9 H9A 109.8
C10 C9 H9A 109.8
C8 C9 H9B 109.8
C10 C9 H9B 109.8
H9A C9 H9B 108.3
C11 C10 C17 109.92(18)
C11 C10 C9 109.37(17)
C17 C10 C9 108.66(17)
C11 C10 H10A 109.6
C17 C10 H10A 109.6
C9 C10 H10A 109.6
C10 C11 C12 109.73(17)
C10 C11 H11A 109.7
C12 C11 H11A 109.7
C10 C11 H11B 109.7
C12 C11 H11B 109.7
H11A C11 H11B 108.2
C11 C12 C16 109.20(17)
C11 C12 C13 109.56(17)
C16 C12 C13 109.23(16)
C11 C12 H12A 109.6
C16 C12 H12A 109.6
C13 C12 H12A 109.6
C8 C13 C12 108.51(16)
C8 C13 H13A 110.0
C12 C13 H13A 110.0
C8 C13 H13B 110.0
C12 C13 H13B 110.0
H13A C13 H13B 108.4
C8 C14 C15 108.51(15)
C8 C14 H14A 110.0
C15 C14 H14A 110.0
C8 C14 H14B 110.0
C15 C14 H14B 110.0
H14A C14 H14B 108.4
C17 C15 C16 109.61(17)
C17 C15 C14 109.58(16)
C16 C15 C14 109.51(16)
C17 C15 H15A 109.4
C16 C15 H15A 109.4
C14 C15 H15A 109.4
C15 C16 C12 109.89(17)
C15 C16 H16A 109.7
C12 C16 H16A 109.7
C15 C16 H16B 109.7
C12 C16 H16B 109.7
H16A C16 H16B 108.2
C15 C17 C10 109.29(16)
C15 C17 H17A 109.8
C10 C17 H17A 109.8
C15 C17 H17C 109.8
C10 C17 H17C 109.8
H17A C17 H17C 108.3

loop_
_geom_bond_atom_site_label_1
_geom_bond_atom_site_label_2
_geom_bond_distance
Au1 C1 2.0069(19)
Au1 Cl1 2.2910(5)
Au1 H2A 2.55(2)
Au1 H5A 4.88(2)
O1 C1 1.331(2)
O1 C8 1.474(2)
N1 C1 1.317(2)
N1 C2 1.488(2)
N1 C5 1.499(2)
C2 C3 1.521(3)
C2 C4 1.522(3)
C2 H2A 0.92(2)
C3 H3A 0.9800
C3 H3B 0.9800
C3 H3C 0.9800
C4 H4A 0.9800
C4 H4B 0.9800
C4 H4C 0.9800
C5 C6 1.526(3)
C5 C7 1.527(3)
C5 H5A 0.92(2)
C6 H6A 0.9800
C6 H6B 0.9800
C6 H6C 0.9800
C7 H7A 0.9800
C7 H7B 0.9800
C7 H7C 0.9800
C8 C13 1.524(3)
C8 C14 1.526(3)
C8 C9 1.532(3)
C9 C10 1.542(3)
C9 H9A 0.9900
C9 H9B 0.9900
C10 C11 1.531(3)
C10 C17 1.535(3)
C10 H10A 1.0000
C11 C12 1.533(3)
C11 H11A 0.9900
C11 H11B 0.9900
C12 C16 1.536(3)
C12 C13 1.544(3)
C12 H12A 1.0000
C13 H13A 0.9900
C13 H13B 0.9900
C14 C15 1.537(3)
C14 H14A 0.9900
C14 H14B 0.9900
C15 C17 1.533(3)
C15 C16 1.533(3)
C15 H15A 1.0000
C16 H16A 0.9900
C16 H16B 0.9900
C17 H17A 0.9900
C17 H17C 0.9900

loop_
_geom_torsion_atom_site_label_1
_geom_torsion_atom_site_label_2
_geom_torsion_atom_site_label_3
_geom_torsion_atom_site_label_4
_geom_torsion
C2 N1 C1 O1 176.91(16)
C5 N1 C1 O1 -2.3(3)
C2 N1 C1 Au1 -8.8(2)
C5 N1 C1 Au1 172.00(14)
C8 O1 C1 N1 -177.03(16)
C8 O1 C1 Au1 9.0(3)
Cl1 Au1 C1 N1 -68.6(5)
H2A Au1 C1 N1 6.4(6)
H5A Au1 C1 N1 -1.4(6)
Cl1 Au1 C1 O1 104.8(5)
H2A Au1 C1 O1 179.8(6)
H5A Au1 C1 O1 172.0(7)
C1 N1 C2 C3 -112.5(2)
C5 N1 C2 C3 66.7(2)
C1 N1 C2 C4 120.9(2)
C5 N1 C2 C4 -59.9(2)
C1 N1 C5 C6 61.5(3)
C2 N1 C5 C6 -117.71(19)
C1 N1 C5 C7 -67.6(2)
C2 N1 C5 C7 113.20(19)
C1 O1 C8 C13 57.4(2)
C1 O1 C8 C14 -68.3(2)
C1 O1 C8 C9 175.12(17)
O1 C8 C9 C10 179.90(15)
C13 C8 C9 C10 -60.8(2)
C14 C8 C9 C10 61.8(2)
C8 C9 C10 C11 59.4(2)
C8 C9 C10 C17 -60.6(2)
C17 C10 C11 C12 59.9(2)
C9 C10 C11 C12 -59.4(2)
C10 C11 C12 C16 -59.5(2)
C10 C11 C12 C13 60.1(2)
O1 C8 C13 C12 174.09(15)
C14 C8 C13 C12 -60.3(2)
C9 C8 C13 C12 61.0(2)
C11 C12 C13 C8 -60.4(2)
C16 C12 C13 C8 59.1(2)
O1 C8 C14 C15 -173.68(15)
C13 C8 C14 C15 60.3(2)
C9 C8 C14 C15 -61.5(2)
C8 C14 C15 C17 61.0(2)
C8 C14 C15 C16 -59.2(2)
C17 C15 C16 C12 -59.9(2)
C14 C15 C16 C12 60.3(2)
C11 C12 C16 C15 59.7(2)
C13 C12 C16 C15 -60.1(2)
C16 C15 C17 C10 59.5(2)
C14 C15 C17 C10 -60.7(2)
C11 C10 C17 C15 -59.6(2)
C9 C10 C17 C15 60.0(2)
